data_1537084
loop_
_publ_author_name
'Frank, A.'
'Norrestam, R.'
'Sj\"odin, A.'

_publ_section_title
;
 A new urolith in four cats and a dog: composition and crystal structure
;
_journal_issue 4-5
_journal_name_full 'JBIC Journal of Biological Inorganic Chemistry'
_journal_page_first 437
_journal_page_last 444
_journal_paper_doi 10.1007/s00775-001-0315-1
_journal_volume 7
_journal_year 2002
_chemical_formula_sum 'H20 K2 Mg3 O24 P4'
_chemical_name_systematic 'K2 Mg3 (P2 O7)2 (H2 O)10'
_space_group_IT_number 14
_symmetry_space_group_name_Hall '-P 2ybc'
_symmetry_space_group_name_H-M 'P 1 21/c 1'
_cell_angle_alpha 90
_cell_angle_beta 93.02
_cell_angle_gamma 90
_cell_formula_units_Z 2
_cell_length_a 7.553
_cell_length_b 6.681
_cell_length_c 20.271
_cell_volume 1021.486
_citation_journal_id_ASTM JBCHA3
_cod_data_source_file Frank_JBCHA3_2002_287.cif
_cod_data_source_block H20K2Mg3O24P4
_cod_database_code 1537084

loop_
_symmetry_equiv_pos_as_xyz
x,y,z
-x,y+1/2,-z+1/2
-x,-y,-z
x,-y-1/2,z-1/2

loop_
_atom_site_label
_atom_site_type_symbol
_atom_site_fract_x
_atom_site_fract_y
_atom_site_fract_z
_atom_site_occupancy
_atom_site_U_iso_or_equiv
Mg1 Mg+2 0 0 0 1 0.0
H5 H+1 0.293 0.002 0.029 1 0.0
H10 H+1 0.416 0.603 0.118 1 0.0
O10 O-2 0.2634 0.072 -0.014 1 0.0
O8 O-2 -0.2453 0.17 0.2837 1 0.0
P2 P+5 0.0647 0.2225 0.1452 1 0.0
O12 O-2 0.4128 0.652 0.0713 1 0.0
O7 O-2 0.589 0.348 0.1612 1 0.0
H7 H+1 0.167 0.367 0.314 1 0.0
H8 H+1 0.363 0.3 0.301 1 0.0
H4 H+1 -0.154 0.333 -0.063 1 0.0
O5 O-2 0.0002 0.204 0.0757 1 0.0
O9 O-2 -0.067 0.225 -0.071 1 0.0
O2 O-2 0.4826 0.061 0.0916 1 0.0
H2 H+1 -0.357 0.103 0.267 1 0.0
Mg2 Mg+2 -0.2348 0.4488 0.2364 1 0.0
H9 H+1 0.462 0.791 0.075 1 0.0
O11 O-2 0.2423 0.245 0.309 1 0.0
H6 H+1 0.314 -0.016 -0.048 1 0.0
P1 P+5 0.4606 0.1768 0.1531 1 0.0
H1 H+1 -0.15 0.072 0.275 1 0.0
H3 H+1 -0.06 0.22 -0.1202 1 0.0
O3 O-2 0.0634 0.03 0.1833 1 0.0
O4 O-2 0.2715 0.291 0.1435 1 0.0
O6 O-2 0.4542 0.047 0.2137 1 0.0
O1 O-2 -0.0187 0.394 0.1813 1 0.0
K1 K+1 0.7668 0.5145 0.0551 1 0.0
